data_7714539
loop_
_publ_author_name
'Deng, Yi-Fei'
'Wang, Yi-Nuo'
'Zhao, Xin-Hua'
'Zhang, Yuan-Zhu'

_publ_section_title
;
 Exploring a prototype for cooperative structural phase transition in
 cobalt(II) spin crossover compounds.
;
_journal_issue 2
_journal_name_full 'Dalton transactions (Cambridge, England : 2003)'
_journal_page_first 699
_journal_page_last 705
_journal_paper_doi 10.1039/d3dt03529h
_journal_volume 53
_journal_year 2024
_chemical_formula_moiety 'C64 H56 Co2 N10, 4(Cl O4), 2(C H4 O)'
_chemical_formula_sum 'C66 H64 Cl4 Co2 N10 O18'
_chemical_formula_weight 1544.93
_space_group_crystal_system monoclinic
_space_group_IT_number 15
_space_group_name_Hall '-C 2yc'
_space_group_name_H-M_alt 'C 1 2/c 1'
_atom_sites_solution_hydrogens mixed
_atom_sites_solution_primary dual
_audit_creation_date 2023-06-27
_audit_creation_method
;
Olex2 1.3
(compiled 2020.11.12 svn.r5f609507 for OlexSys, GUI svn.r6408)
;
_audit_update_record
;
2023-09-22 deposited with the CCDC.	2023-11-23 downloaded from the CCDC.
;
_cell_angle_alpha 90
_cell_angle_beta 105.011(4)
_cell_angle_gamma 90
_cell_formula_units_Z 4
_cell_length_a 40.420(5)
_cell_length_b 7.1577(9)
_cell_length_c 24.126(3)
_cell_measurement_reflns_used 9942
_cell_measurement_temperature 250.19
_cell_measurement_theta_max 24.53
_cell_measurement_theta_min 2.89
_cell_volume 6741.8(15)
_computing_cell_refinement 'SAINT V8.38A (Bruker, 2018)'
_computing_data_reduction 'SAINT V8.38A (Bruker, 2018)'
_computing_molecular_graphics 'Olex2 1.3 (Dolomanov et al., 2009)'
_computing_publication_material 'Olex2 1.3 (Dolomanov et al., 2009)'
_computing_structure_refinement 'SHELXL 2017/1 (Sheldrick, 2015)'
_computing_structure_solution 'XT  (Sheldrick, 2015)'
_diffrn_ambient_temperature 250.19
_diffrn_measured_fraction_theta_full 0.974
_diffrn_measured_fraction_theta_max 0.974
_diffrn_measurement_device_type 'Bruker APEX-II CCD'
_diffrn_measurement_method '\f and \w scans'
_diffrn_radiation_type MoK\a
_diffrn_radiation_wavelength 0.71073
_diffrn_reflns_av_R_equivalents 0.0891
_diffrn_reflns_av_unetI/netI 0.0722
_diffrn_reflns_Laue_measured_fraction_full 0.974
_diffrn_reflns_Laue_measured_fraction_max 0.974
_diffrn_reflns_limit_h_max 47
_diffrn_reflns_limit_h_min -42
_diffrn_reflns_limit_k_max 8
_diffrn_reflns_limit_k_min -8
_diffrn_reflns_limit_l_max 23
_diffrn_reflns_limit_l_min -28
_diffrn_reflns_number 15267
_diffrn_reflns_point_group_measured_fraction_full 0.974
_diffrn_reflns_point_group_measured_fraction_max 0.974
_diffrn_reflns_theta_full 24.698
_diffrn_reflns_theta_max 24.698
_diffrn_reflns_theta_min 2.893
_diffrn_source_current 1.4
_diffrn_source_power 0.07
_diffrn_source_voltage 50.0
_diffrn_standards_number 0
_exptl_absorpt_coefficient_mu 0.730
_exptl_absorpt_correction_T_max 0.7451
_exptl_absorpt_correction_T_min 0.6407
_exptl_absorpt_correction_type multi-scan
_exptl_absorpt_process_details
;
SADABS-2016/2 (Bruker,2016/2) was used for absorption correction.
wR2(int) was 0.1256 before and 0.0831 after correction.
The Ratio of minimum to maximum transmission is 0.8599.
The \l/2 correction factor is Not present.
;
_exptl_crystal_colour 'dark red'
_exptl_crystal_colour_modifier dark
_exptl_crystal_colour_primary red
_exptl_crystal_density_diffrn 1.522
_exptl_crystal_description block
_exptl_crystal_F_000 3184
_refine_diff_density_max 0.936
_refine_diff_density_min -0.862
_refine_diff_density_rms 0.089
_refine_ls_extinction_method none
_refine_ls_goodness_of_fit_ref 1.054
_refine_ls_hydrogen_treatment constr
_refine_ls_matrix_type full
_refine_ls_number_parameters 441
_refine_ls_number_reflns 5602
_refine_ls_number_restraints 23
_refine_ls_restrained_S_all 1.053
_refine_ls_R_factor_all 0.0792
_refine_ls_R_factor_gt 0.0597
_refine_ls_shift/su_max 0.001
_refine_ls_shift/su_mean 0.000
_refine_ls_structure_factor_coef Fsqd
_refine_ls_weighting_details 'w=1/[\s^2^(Fo^2^)+(0.1013P)^2^+3.7402P] where P=(Fo^2^+2Fc^2^)/3'
_refine_ls_weighting_scheme calc
_refine_ls_wR_factor_gt 0.1597
_refine_ls_wR_factor_ref 0.1761
_reflns_Friedel_coverage 0.000
_reflns_number_gt 4194
_reflns_number_total 5602
_reflns_threshold_expression 'I > 2\s(I)'
_cod_data_source_file d3dt03529h2.cif
_cod_data_source_block 250k_CCDC1
_cod_depositor_comments 'Adding full bibliography for 7714535--7714539.cif.'
_cod_original_cell_volume 6741.8(14)
_cod_database_code 7714539
_shelx_shelxl_version_number 2017/1
_shelx_space_group_comment
;
The symmetry employed for this shelxl refinement is uniquely defined
by the following loop, which should always be used as a source of
symmetry information in preference to the above space-group names.
They are only intended as comments.
;
_olex2_refinement_description
;
1. Rigid bond restraints
 C2, C3, C4, C5
 with sigma for 1-2 distances of 0.01 and sigma for 1-3 distances of 0.01
2. Uiso/Uaniso restraints and constraints
C2 \\sim C3 \\sim C4 \\sim C5: within 2A with sigma of 0.01 and sigma for
terminal atoms of 0.02 within 2A
3.a Riding coordinates:
 O9(H9A), C33(H33A,H33B,H33C)
3.b Secondary CH2 refined with riding coordinates:
 C13(H13A,H13B), C14(H14A,H14B), C32(H32A,H32B)
3.c Aromatic/amide H refined with riding coordinates:
 C1(H1), C2(H2), C3(H3), C4(H4), C8(H8), C9(H9), C10(H10), C11(H11), C12(H12),
 C17(H17), C18(H18), C19(H19), C20(H20), C21(H21), C23(H23), C24(H24), C25(H25),
  C26(H26), C27(H27), C28(H28), C29(H29), C30(H30)
;
_olex2_submission_special_instructions 'No special instructions were received'

loop_
_space_group_symop_operation_xyz
'x, y, z'
'-x, y, -z+1/2'
'x+1/2, y+1/2, z'
'-x+1/2, y+1/2, -z+1/2'
'-x, -y, -z'
'x, -y, z-1/2'
'-x+1/2, -y+1/2, -z'
'x+1/2, -y+1/2, z-1/2'

loop_
_atom_site_label
_atom_site_type_symbol
_atom_site_fract_x
_atom_site_fract_y
_atom_site_fract_z
_atom_site_U_iso_or_equiv
_atom_site_adp_type
_atom_site_occupancy
_atom_site_site_symmetry_order
_atom_site_calc_flag
_atom_site_refinement_flags_posn
_atom_site_refinement_flags_adp
_atom_site_refinement_flags_occupancy
_atom_site_disorder_assembly
_atom_site_disorder_group
Co1 Co 0.38528(2) 0.28747(7) 0.44605(2) 0.0271(2) Uani 1 1 d . . . . .
N1 N 0.42546(9) 0.4270(5) 0.49154(14) 0.0325(8) Uani 1 1 d . . . . .
N2 N 0.39335(8) 0.1481(4) 0.51393(13) 0.0282(7) Uani 1 1 d . . . . .
N3 N 0.35110(8) 0.1130(4) 0.41698(13) 0.0271(7) Uani 1 1 d . . . . .
N4 N 0.37610(9) 0.3529(4) 0.36287(13) 0.0304(8) Uani 1 1 d . . . . .
N5 N 0.34773(9) 0.4696(4) 0.46639(14) 0.0312(8) Uani 1 1 d . . . . .
C1 C 0.44088(12) 0.5809(6) 0.4793(2) 0.0432(11) Uani 1 1 d . . . . .
H1 H 0.431610 0.639207 0.443792 0.052 Uiso 1 1 calc R U . . .
C2 C 0.46949(14) 0.6592(7) 0.5155(2) 0.0542(13) Uani 1 1 d . U . . .
H2 H 0.479497 0.766980 0.504565 0.065 Uiso 1 1 calc R U . . .
C3 C 0.48317(13) 0.5774(7) 0.5679(2) 0.0533(12) Uani 1 1 d . U . . .
H3 H 0.503086 0.626187 0.593001 0.064 Uiso 1 1 calc R U . . .
C4 C 0.46710(12) 0.4211(6) 0.5834(2) 0.0444(11) Uani 1 1 d . U . . .
H4 H 0.475493 0.364851 0.619480 0.053 Uiso 1 1 calc R U . . .
C5 C 0.43856(10) 0.3504(6) 0.54444(17) 0.0321(9) Uani 1 1 d . U . . .
C6 C 0.41920(10) 0.1862(5) 0.55605(17) 0.0311(9) Uani 1 1 d . . . . .
C7 C 0.42883(11) 0.0819(6) 0.61072(17) 0.0360(10) Uani 1 1 d . . . . .
C8 C 0.45964(12) -0.0170(7) 0.62694(19) 0.0459(11) Uani 1 1 d . . . . .
H8 H 0.475171 -0.014318 0.603918 0.055 Uiso 1 1 calc R U . . .
C9 C 0.46701(15) -0.1196(9) 0.6776(2) 0.0669(16) Uani 1 1 d . . . . .
H9 H 0.487645 -0.186911 0.688713 0.080 Uiso 1 1 calc R U . . .
C10 C 0.44473(18) -0.1241(11) 0.7115(2) 0.081(2) Uani 1 1 d . . . . .
H10 H 0.449716 -0.197615 0.744899 0.097 Uiso 1 1 calc R U . . .
C11 C 0.41485(16) -0.0208(10) 0.6968(2) 0.0735(18) Uani 1 1 d . . . . .
H11 H 0.400134 -0.019155 0.721229 0.088 Uiso 1 1 calc R U . . .
C12 C 0.40651(13) 0.0805(8) 0.6461(2) 0.0512(12) Uani 1 1 d . . . . .
H12 H 0.385869 0.147951 0.635589 0.061 Uiso 1 1 calc R U . . .
C13 C 0.37276(11) -0.0250(6) 0.51054(17) 0.0352(10) Uani 1 1 d . . . . .
H13A H 0.366270 -0.044728 0.546523 0.042 Uiso 1 1 calc R U . . .
H13B H 0.386023 -0.133312 0.503747 0.042 Uiso 1 1 calc R U . . .
C14 C 0.34108(11) -0.0008(6) 0.46120(17) 0.0342(10) Uani 1 1 d . . . . .
H14A H 0.332455 -0.122770 0.445405 0.041 Uiso 1 1 calc R U . . .
H14B H 0.323015 0.062447 0.474415 0.041 Uiso 1 1 calc R U . . .
C15 C 0.33796(10) 0.0997(5) 0.36238(16) 0.0273(8) Uani 1 1 d . . . . .
C16 C 0.31034(10) -0.0329(5) 0.33514(15) 0.0296(9) Uani 1 1 d . . . . .
C17 C 0.31553(12) -0.1672(6) 0.29668(18) 0.0402(11) Uani 1 1 d . . . . .
H17 H 0.336465 -0.171429 0.286569 0.048 Uiso 1 1 calc R U . . .
C18 C 0.29003(13) -0.2950(6) 0.2732(2) 0.0453(11) Uani 1 1 d . . . . .
H18 H 0.293651 -0.385272 0.247070 0.054 Uiso 1 1 calc R U . . .
C19 C 0.25902(13) -0.2897(7) 0.28819(19) 0.0470(12) Uani 1 1 d . . . . .
H19 H 0.241998 -0.379012 0.273249 0.056 Uiso 1 1 calc R U . . .
C20 C 0.25330(12) -0.1527(6) 0.32515(18) 0.0399(10) Uani 1 1 d . . . . .
H20 H 0.232055 -0.146259 0.334178 0.048 Uiso 1 1 calc R U . . .
C21 C 0.27875(10) -0.0255(6) 0.34880(17) 0.0339(9) Uani 1 1 d . . . . .
H21 H 0.274841 0.066449 0.374193 0.041 Uiso 1 1 calc R U . . .
C22 C 0.35251(11) 0.2353(5) 0.32932(16) 0.0294(9) Uani 1 1 d . . . . .
C23 C 0.34329(12) 0.2487(6) 0.27036(18) 0.0399(11) Uani 1 1 d . . . . .
H23 H 0.326870 0.167219 0.248174 0.048 Uiso 1 1 calc R U . . .
C24 C 0.35859(13) 0.3843(7) 0.24418(19) 0.0479(12) Uani 1 1 d . . . . .
H24 H 0.352942 0.394056 0.203962 0.058 Uiso 1 1 calc R U . . .
C25 C 0.38177(14) 0.5029(7) 0.2771(2) 0.0510(13) Uani 1 1 d . . . . .
H25 H 0.392041 0.596974 0.260070 0.061 Uiso 1 1 calc R U . . .
C26 C 0.39004(13) 0.4830(6) 0.3361(2) 0.0454(12) Uani 1 1 d . . . . .
H26 H 0.406273 0.564933 0.358549 0.054 Uiso 1 1 calc R U . . .
C27 C 0.31668(11) 0.4881(5) 0.42826(17) 0.0341(9) Uani 1 1 d . . . . .
H27 H 0.314890 0.457335 0.389718 0.041 Uiso 1 1 calc R U . . .
C28 C 0.28757(11) 0.5491(6) 0.44250(19) 0.0375(10) Uani 1 1 d . . . . .
H28 H 0.266618 0.556472 0.414347 0.045 Uiso 1 1 calc R U . . .
C29 C 0.34893(11) 0.5207(6) 0.52062(18) 0.0363(10) Uani 1 1 d . . . . .
H29 H 0.369938 0.510041 0.548501 0.044 Uiso 1 1 calc R U . . .
C30 C 0.32109(12) 0.5877(6) 0.53759(19) 0.0427(11) Uani 1 1 d . . . . .
H30 H 0.323696 0.625304 0.575810 0.051 Uiso 1 1 calc R U . . .
C31 C 0.28952(12) 0.5996(6) 0.49881(18) 0.0388(10) Uani 1 1 d . . . . .
C32 C 0.25811(13) 0.6642(7) 0.5160(2) 0.0517(13) Uani 1 1 d . . . . .
H32A H 0.264390 0.691068 0.557232 0.062 Uiso 1 1 calc R U . . .
H32B H 0.241232 0.562890 0.509036 0.062 Uiso 1 1 calc R U . . .
Cl1 Cl 0.44016(3) 0.00352(15) 0.38200(5) 0.0467(3) Uani 1 1 d . . . . .
O5 O 0.44878(11) 0.1613(5) 0.35452(17) 0.0712(11) Uani 1 1 d . . . . .
O6 O 0.40795(13) -0.0705(7) 0.3443(3) 0.117(2) Uani 1 1 d . . . . .
O7 O 0.43013(16) 0.0493(7) 0.4307(2) 0.119(2) Uani 1 1 d . . . . .
O8 O 0.46335(12) -0.1429(6) 0.3869(2) 0.0965(16) Uani 1 1 d . . . . .
Cl2 Cl 0.30781(3) 0.85291(17) 0.12594(5) 0.0482(3) Uani 1 1 d . . . . .
O1 O 0.30160(18) 1.0195(7) 0.1499(2) 0.130(2) Uani 1 1 d . . . . .
O2 O 0.27754(14) 0.7488(9) 0.1136(3) 0.134(2) Uani 1 1 d . . . . .
O3 O 0.31760(12) 0.8841(7) 0.07485(17) 0.0881(14) Uani 1 1 d . . . . .
O4 O 0.33386(12) 0.7510(7) 0.1644(2) 0.1000(17) Uani 1 1 d . . . . .
O9 O 0.5168(5) 0.367(3) 0.7533(14) 0.442(12) Uiso 1 1 d . . . A -1
H9A H 0.521909 0.262275 0.767700 0.663 Uiso 1 1 d R U . A -1
C33 C 0.5302(4) 0.418(3) 0.7066(7) 0.243(8) Uiso 1 1 d . . . A -1
H33A H 0.524950 0.310016 0.681670 0.364 Uiso 1 1 d R U . A -1
H33B H 0.554800 0.431736 0.720530 0.364 Uiso 1 1 d R U . A -1
H33C H 0.520670 0.529346 0.685190 0.364 Uiso 1 1 d R U . A -1

loop_
_atom_site_aniso_label
_atom_site_aniso_U_11
_atom_site_aniso_U_22
_atom_site_aniso_U_33
_atom_site_aniso_U_23
_atom_site_aniso_U_13
_atom_site_aniso_U_12
Co1 0.0264(3) 0.0284(3) 0.0281(3) 0.0018(2) 0.0100(2) -0.0011(2)
N1 0.0285(19) 0.0339(18) 0.0381(19) 0.0033(15) 0.0143(15) 0.0001(15)
N2 0.0275(19) 0.0302(17) 0.0274(17) -0.0003(14) 0.0083(15) -0.0011(14)
N3 0.0291(18) 0.0294(17) 0.0250(16) 0.0020(13) 0.0112(14) 0.0019(14)
N4 0.032(2) 0.0309(17) 0.0314(17) 0.0061(14) 0.0141(15) 0.0041(15)
N5 0.0293(19) 0.0328(18) 0.0319(17) -0.0031(14) 0.0090(15) -0.0005(15)
C1 0.045(3) 0.041(2) 0.046(3) 0.007(2) 0.014(2) -0.007(2)
C2 0.053(3) 0.050(3) 0.060(3) -0.001(2) 0.015(3) -0.021(2)
C3 0.044(3) 0.053(3) 0.061(3) -0.014(2) 0.010(2) -0.017(2)
C4 0.038(3) 0.048(3) 0.048(2) -0.001(2) 0.012(2) -0.006(2)
C5 0.027(2) 0.033(2) 0.037(2) -0.0023(17) 0.0106(18) -0.0021(17)
C6 0.027(2) 0.036(2) 0.033(2) -0.0001(17) 0.0112(19) 0.0019(18)
C7 0.030(2) 0.046(2) 0.032(2) 0.0031(19) 0.0082(18) -0.003(2)
C8 0.037(3) 0.060(3) 0.039(2) 0.007(2) 0.008(2) 0.008(2)
C9 0.054(3) 0.085(4) 0.054(3) 0.024(3) -0.001(3) 0.019(3)
C10 0.075(5) 0.118(5) 0.044(3) 0.034(3) 0.007(3) 0.002(4)
C11 0.063(4) 0.122(5) 0.045(3) 0.019(3) 0.031(3) -0.006(4)
C12 0.036(3) 0.077(4) 0.043(3) 0.008(2) 0.015(2) -0.001(3)
C13 0.037(2) 0.036(2) 0.032(2) 0.0055(17) 0.0058(19) -0.0087(19)
C14 0.036(2) 0.036(2) 0.031(2) 0.0012(18) 0.0099(19) -0.0117(19)
C15 0.025(2) 0.030(2) 0.029(2) -0.0005(16) 0.0110(17) 0.0053(17)
C16 0.030(2) 0.035(2) 0.0224(19) 0.0030(16) 0.0043(17) 0.0015(18)
C17 0.038(3) 0.048(3) 0.038(2) -0.008(2) 0.015(2) -0.001(2)
C18 0.049(3) 0.044(3) 0.042(3) -0.013(2) 0.010(2) -0.005(2)
C19 0.047(3) 0.054(3) 0.032(2) -0.001(2) -0.002(2) -0.014(2)
C20 0.032(3) 0.055(3) 0.032(2) 0.007(2) 0.0078(19) -0.003(2)
C21 0.030(2) 0.041(2) 0.029(2) -0.0001(18) 0.0047(18) 0.0030(19)
C22 0.029(2) 0.033(2) 0.028(2) 0.0003(17) 0.0106(18) 0.0101(17)
C23 0.042(3) 0.049(3) 0.029(2) 0.0013(19) 0.011(2) 0.007(2)
C24 0.058(3) 0.057(3) 0.034(2) 0.013(2) 0.020(2) 0.008(3)
C25 0.064(3) 0.050(3) 0.046(3) 0.015(2) 0.026(3) 0.000(3)
C26 0.055(3) 0.037(2) 0.051(3) 0.009(2) 0.025(2) -0.003(2)
C27 0.036(2) 0.037(2) 0.030(2) -0.0008(18) 0.0103(19) 0.0041(19)
C28 0.029(2) 0.037(2) 0.047(2) 0.0038(19) 0.011(2) 0.0059(19)
C29 0.035(2) 0.039(2) 0.036(2) -0.0004(18) 0.0115(19) 0.0010(19)
C30 0.046(3) 0.049(3) 0.036(2) -0.001(2) 0.016(2) 0.011(2)
C31 0.040(3) 0.040(2) 0.043(2) 0.010(2) 0.024(2) 0.009(2)
C32 0.046(3) 0.062(3) 0.058(3) 0.018(2) 0.033(3) 0.018(2)
Cl1 0.0468(7) 0.0426(6) 0.0610(7) 0.0072(5) 0.0323(6) 0.0043(5)
O5 0.075(3) 0.063(2) 0.083(3) 0.017(2) 0.033(2) -0.012(2)
O6 0.064(3) 0.096(3) 0.174(6) -0.036(4) 0.001(3) -0.016(3)
O7 0.175(5) 0.122(4) 0.095(3) 0.047(3) 0.095(4) 0.085(4)
O8 0.086(3) 0.088(3) 0.142(4) 0.037(3) 0.076(3) 0.043(3)
Cl2 0.0425(7) 0.0605(7) 0.0466(6) 0.0091(6) 0.0206(5) 0.0068(6)
O1 0.191(6) 0.110(4) 0.075(3) -0.034(3) 0.009(4) 0.059(4)
O2 0.071(4) 0.166(6) 0.166(6) 0.022(4) 0.033(4) -0.055(4)
O3 0.103(4) 0.113(3) 0.062(2) 0.017(2) 0.047(3) 0.004(3)
O4 0.068(3) 0.133(4) 0.107(4) 0.072(3) 0.036(3) 0.044(3)

loop_
_atom_type_symbol
_atom_type_description
_atom_type_scat_dispersion_real
_atom_type_scat_dispersion_imag
_atom_type_scat_source
C C 0.0033 0.0016 'International Tables Vol C Tables 4.2.6.8 and 6.1.1.4'
H H 0.0000 0.0000 'International Tables Vol C Tables 4.2.6.8 and 6.1.1.4'
Cl Cl 0.1484 0.1585 'International Tables Vol C Tables 4.2.6.8 and 6.1.1.4'
Co Co 0.3494 0.9721 'International Tables Vol C Tables 4.2.6.8 and 6.1.1.4'
N N 0.0061 0.0033 'International Tables Vol C Tables 4.2.6.8 and 6.1.1.4'
O O 0.0106 0.0060 'International Tables Vol C Tables 4.2.6.8 and 6.1.1.4'

loop_
_geom_angle_atom_site_label_1
_geom_angle_atom_site_label_2
_geom_angle_atom_site_label_3
_geom_angle
_geom_angle_site_symmetry_1
_geom_angle_site_symmetry_3
_geom_angle_publ_flag
N1 Co1 N4 110.54(14) . . ?
N1 Co1 N5 95.38(13) . . ?
N2 Co1 N1 81.47(14) . . ?
N2 Co1 N4 161.33(14) . . ?
N2 Co1 N5 95.55(13) . . ?
N3 Co1 N1 166.14(13) . . ?
N3 Co1 N2 85.20(14) . . ?
N3 Co1 N4 81.49(13) . . ?
N3 Co1 N5 89.65(13) . . ?
N4 Co1 N5 97.39(13) . . ?
C1 N1 Co1 131.1(3) . . ?
C1 N1 C5 116.6(4) . . ?
C5 N1 Co1 112.4(3) . . ?
C6 N2 Co1 120.1(3) . . ?
C6 N2 C13 123.4(3) . . ?
C13 N2 Co1 115.4(2) . . ?
C14 N3 Co1 114.4(2) . . ?
C15 N3 Co1 120.3(3) . . ?
C15 N3 C14 125.3(3) . . ?
C22 N4 Co1 111.7(2) . . ?
C26 N4 Co1 130.9(3) . . ?
C26 N4 C22 117.3(4) . . ?
C27 N5 Co1 119.2(3) . . ?
C29 N5 Co1 122.4(3) . . ?
C29 N5 C27 115.2(3) . . ?
N1 C1 H1 118.0 . . ?
N1 C1 C2 124.1(4) . . ?
C2 C1 H1 118.0 . . ?
C1 C2 H2 120.6 . . ?
C3 C2 C1 118.8(4) . . ?
C3 C2 H2 120.6 . . ?
C2 C3 H3 120.5 . . ?
C2 C3 C4 119.0(5) . . ?
C4 C3 H3 120.5 . . ?
C3 C4 H4 120.7 . . ?
C5 C4 C3 118.6(4) . . ?
C5 C4 H4 120.7 . . ?
N1 C5 C4 122.9(4) . . ?
N1 C5 C6 113.6(3) . . ?
C4 C5 C6 123.5(4) . . ?
N2 C6 C5 112.4(3) . . ?
N2 C6 C7 124.9(4) . . ?
C7 C6 C5 122.7(4) . . ?
C8 C7 C6 121.1(4) . . ?
C12 C7 C6 119.2(4) . . ?
C12 C7 C8 119.8(4) . . ?
C7 C8 H8 120.5 . . ?
C9 C8 C7 119.1(4) . . ?
C9 C8 H8 120.5 . . ?
C8 C9 H9 119.5 . . ?
C10 C9 C8 121.0(5) . . ?
C10 C9 H9 119.5 . . ?
C9 C10 H10 119.9 . . ?
C9 C10 C11 120.2(5) . . ?
C11 C10 H10 119.9 . . ?
C10 C11 H11 119.9 . . ?
C10 C11 C12 120.2(5) . . ?
C12 C11 H11 119.9 . . ?
C7 C12 H12 120.1 . . ?
C11 C12 C7 119.7(5) . . ?
C11 C12 H12 120.1 . . ?
N2 C13 H13A 110.3 . . ?
N2 C13 H13B 110.3 . . ?
N2 C13 C14 107.2(3) . . ?
H13A C13 H13B 108.5 . . ?
C14 C13 H13A 110.3 . . ?
C14 C13 H13B 110.3 . . ?
N3 C14 C13 107.2(3) . . ?
N3 C14 H14A 110.3 . . ?
N3 C14 H14B 110.3 . . ?
C13 C14 H14A 110.3 . . ?
C13 C14 H14B 110.3 . . ?
H14A C14 H14B 108.5 . . ?
N3 C15 C16 124.3(3) . . ?
N3 C15 C22 112.8(3) . . ?
C22 C15 C16 122.9(3) . . ?
C17 C16 C15 120.8(4) . . ?
C17 C16 C21 119.2(4) . . ?
C21 C16 C15 120.0(3) . . ?
C16 C17 H17 119.8 . . ?
C18 C17 C16 120.4(4) . . ?
C18 C17 H17 119.8 . . ?
C17 C18 H18 120.0 . . ?
C17 C18 C19 120.0(4) . . ?
C19 C18 H18 120.0 . . ?
C18 C19 H19 120.0 . . ?
C20 C19 C18 119.9(4) . . ?
C20 C19 H19 120.0 . . ?
C19 C20 H20 119.9 . . ?
C21 C20 C19 120.1(4) . . ?
C21 C20 H20 119.9 . . ?
C16 C21 H21 119.8 . . ?
C20 C21 C16 120.3(4) . . ?
C20 C21 H21 119.8 . . ?
N4 C22 C15 113.6(3) . . ?
N4 C22 C23 121.9(4) . . ?
C23 C22 C15 124.5(4) . . ?
C22 C23 H23 120.5 . . ?
C22 C23 C24 119.1(4) . . ?
C24 C23 H23 120.5 . . ?
C23 C24 H24 120.3 . . ?
C25 C24 C23 119.5(4) . . ?
C25 C24 H24 120.3 . . ?
C24 C25 H25 120.5 . . ?
C24 C25 C26 119.0(4) . . ?
C26 C25 H25 120.5 . . ?
N4 C26 C25 123.3(5) . . ?
N4 C26 H26 118.4 . . ?
C25 C26 H26 118.4 . . ?
N5 C27 H27 117.9 . . ?
N5 C27 C28 124.1(4) . . ?
C28 C27 H27 117.9 . . ?
C27 C28 H28 120.3 . . ?
C27 C28 C31 119.4(4) . . ?
C31 C28 H28 120.3 . . ?
N5 C29 H29 118.1 . . ?
N5 C29 C30 123.8(4) . . ?
C30 C29 H29 118.1 . . ?
C29 C30 H30 119.9 . . ?
C31 C30 C29 120.3(4) . . ?
C31 C30 H30 119.9 . . ?
C28 C31 C32 120.7(4) . . ?
C30 C31 C28 117.2(4) . . ?
C30 C31 C32 122.1(4) . . ?
C31 C32 C32 113.3(5) . 7_566 ?
C31 C32 H32A 108.9 . . ?
C31 C32 H32B 108.9 . . ?
C32 C32 H32A 108.9 7_566 . ?
C32 C32 H32B 108.9 7_566 . ?
H32A C32 H32B 107.7 . . ?
O5 Cl1 O6 106.6(3) . . ?
O7 Cl1 O5 112.1(3) . . ?
O7 Cl1 O6 101.7(4) . . ?
O7 Cl1 O8 116.5(3) . . ?
O8 Cl1 O5 113.9(3) . . ?
O8 Cl1 O6 104.4(3) . . ?
O1 Cl2 O2 107.8(4) . . ?
O1 Cl2 O3 110.7(3) . . ?
O1 Cl2 O4 110.9(3) . . ?
O2 Cl2 O3 109.2(4) . . ?
O2 Cl2 O4 109.1(4) . . ?
O3 Cl2 O4 109.1(3) . . ?
C33 O9 H9A 117.6 . . ?
O9 C33 H33A 102.7 . . ?
O9 C33 H33B 108.5 . . ?
O9 C33 H33C 117.1 . . ?
H33A C33 H33B 109.4 . . ?
H33A C33 H33C 109.5 . . ?
H33B C33 H33C 109.4 . . ?

loop_
_geom_bond_atom_site_label_1
_geom_bond_atom_site_label_2
_geom_bond_distance
_geom_bond_site_symmetry_2
_geom_bond_publ_flag
Co1 N1 1.979(3) . ?
Co1 N2 1.873(3) . ?
Co1 N3 1.859(3) . ?
Co1 N4 2.000(3) . ?
Co1 N5 2.152(3) . ?
N1 C1 1.336(5) . ?
N1 C5 1.364(5) . ?
N2 C6 1.284(5) . ?
N2 C13 1.483(5) . ?
N3 C14 1.480(5) . ?
N3 C15 1.290(5) . ?
N4 C22 1.368(5) . ?
N4 C26 1.338(5) . ?
N5 C27 1.357(5) . ?
N5 C29 1.347(5) . ?
C1 H1 0.9400 . ?
C1 C2 1.375(7) . ?
C2 H2 0.9400 . ?
C2 C3 1.373(7) . ?
C3 H3 0.9400 . ?
C3 C4 1.392(7) . ?
C4 H4 0.9400 . ?
C4 C5 1.381(6) . ?
C5 C6 1.479(6) . ?
C6 C7 1.477(6) . ?
C7 C8 1.398(6) . ?
C7 C12 1.393(6) . ?
C8 H8 0.9400 . ?
C8 C9 1.391(7) . ?
C9 H9 0.9400 . ?
C9 C10 1.364(8) . ?
C10 H10 0.9400 . ?
C10 C11 1.382(9) . ?
C11 H11 0.9400 . ?
C11 C12 1.386(7) . ?
C12 H12 0.9400 . ?
C13 H13A 0.9800 . ?
C13 H13B 0.9800 . ?
C13 C14 1.516(6) . ?
C14 H14A 0.9800 . ?
C14 H14B 0.9800 . ?
C15 C16 1.483(6) . ?
C15 C22 1.472(5) . ?
C16 C17 1.389(6) . ?
C16 C21 1.400(6) . ?
C17 H17 0.9400 . ?
C17 C18 1.385(6) . ?
C18 H18 0.9400 . ?
C18 C19 1.392(7) . ?
C19 H19 0.9400 . ?
C19 C20 1.385(6) . ?
C20 H20 0.9400 . ?
C20 C21 1.382(6) . ?
C21 H21 0.9400 . ?
C22 C23 1.377(6) . ?
C23 H23 0.9400 . ?
C23 C24 1.388(6) . ?
C24 H24 0.9400 . ?
C24 C25 1.358(7) . ?
C25 H25 0.9400 . ?
C25 C26 1.383(6) . ?
C26 H26 0.9400 . ?
C27 H27 0.9400 . ?
C27 C28 1.379(6) . ?
C28 H28 0.9400 . ?
C28 C31 1.388(6) . ?
C29 H29 0.9400 . ?
C29 C30 1.379(6) . ?
C30 H30 0.9400 . ?
C30 C31 1.376(6) . ?
C31 C32 1.507(6) . ?
C32 C32 1.507(9) 7_566 ?
C32 H32A 0.9800 . ?
C32 H32B 0.9800 . ?
Cl1 O5 1.399(4) . ?
Cl1 O6 1.480(5) . ?
Cl1 O7 1.378(4) . ?
Cl1 O8 1.391(4) . ?
Cl2 O1 1.377(4) . ?
Cl2 O2 1.397(5) . ?
Cl2 O3 1.407(4) . ?
Cl2 O4 1.413(4) . ?
O9 H9A 0.8299 . ?
O9 C33 1.42(3) . ?
C33 H33A 0.9699 . ?
C33 H33B 0.9699 . ?
C33 H33C 0.9704 . ?

loop_
_geom_torsion_atom_site_label_1
_geom_torsion_atom_site_label_2
_geom_torsion_atom_site_label_3
_geom_torsion_atom_site_label_4
_geom_torsion
_geom_torsion_site_symmetry_1
_geom_torsion_site_symmetry_2
_geom_torsion_site_symmetry_3
_geom_torsion_site_symmetry_4
_geom_torsion_publ_flag
Co1 N1 C1 C2 -178.4(4) . . . . ?
Co1 N1 C5 C4 178.5(3) . . . . ?
Co1 N1 C5 C6 -1.9(4) . . . . ?
Co1 N2 C6 C5 3.1(4) . . . . ?
Co1 N2 C6 C7 -177.7(3) . . . . ?
Co1 N2 C13 C14 -22.9(4) . . . . ?
Co1 N3 C14 C13 -32.3(4) . . . . ?
Co1 N3 C15 C16 -179.2(3) . . . . ?
Co1 N3 C15 C22 -1.1(4) . . . . ?
Co1 N4 C22 C15 4.1(4) . . . . ?
Co1 N4 C22 C23 -177.2(3) . . . . ?
Co1 N4 C26 C25 176.5(4) . . . . ?
Co1 N5 C27 C28 158.6(3) . . . . ?
Co1 N5 C29 C30 -159.7(3) . . . . ?
N1 Co1 N2 C6 -3.4(3) . . . . ?
N1 Co1 N2 C13 -171.6(3) . . . . ?
N1 Co1 N3 C14 32.2(7) . . . . ?
N1 Co1 N3 C15 -148.3(5) . . . . ?
N1 C1 C2 C3 -0.8(8) . . . . ?
N1 C5 C6 N2 -0.6(5) . . . . ?
N1 C5 C6 C7 -179.8(4) . . . . ?
N2 Co1 N3 C14 16.3(3) . . . . ?
N2 Co1 N3 C15 -164.2(3) . . . . ?
N2 C6 C7 C8 115.5(5) . . . . ?
N2 C6 C7 C12 -63.6(6) . . . . ?
N2 C13 C14 N3 33.4(4) . . . . ?
N3 Co1 N2 C6 172.8(3) . . . . ?
N3 Co1 N2 C13 4.6(3) . . . . ?
N3 C15 C16 C17 -119.7(4) . . . . ?
N3 C15 C16 C21 59.3(5) . . . . ?
N3 C15 C22 N4 -2.2(5) . . . . ?
N3 C15 C22 C23 179.1(4) . . . . ?
N4 Co1 N2 C6 128.3(4) . . . . ?
N4 Co1 N2 C13 -40.0(6) . . . . ?
N4 Co1 N3 C14 -176.8(3) . . . . ?
N4 Co1 N3 C15 2.7(3) . . . . ?
N4 C22 C23 C24 0.6(6) . . . . ?
N5 Co1 N2 C6 -98.0(3) . . . . ?
N5 Co1 N2 C13 93.7(3) . . . . ?
N5 Co1 N3 C14 -79.3(3) . . . . ?
N5 Co1 N3 C15 100.2(3) . . . . ?
N5 C27 C28 C31 1.4(7) . . . . ?
N5 C29 C30 C31 2.3(7) . . . . ?
C1 N1 C5 C4 -2.5(6) . . . . ?
C1 N1 C5 C6 177.1(4) . . . . ?
C1 C2 C3 C4 -1.8(8) . . . . ?
C2 C3 C4 C5 2.1(7) . . . . ?
C3 C4 C5 N1 0.1(7) . . . . ?
C3 C4 C5 C6 -179.5(4) . . . . ?
C4 C5 C6 N2 179.0(4) . . . . ?
C4 C5 C6 C7 -0.2(6) . . . . ?
C5 N1 C1 C2 2.9(7) . . . . ?
C5 C6 C7 C8 -65.4(6) . . . . ?
C5 C6 C7 C12 115.6(5) . . . . ?
C6 N2 C13 C14 169.2(4) . . . . ?
C6 C7 C8 C9 -177.3(5) . . . . ?
C6 C7 C12 C11 178.3(5) . . . . ?
C7 C8 C9 C10 -0.2(9) . . . . ?
C8 C7 C12 C11 -0.7(8) . . . . ?
C8 C9 C10 C11 -2.2(11) . . . . ?
C9 C10 C11 C12 3.3(11) . . . . ?
C10 C11 C12 C7 -1.8(9) . . . . ?
C12 C7 C8 C9 1.7(7) . . . . ?
C13 N2 C6 C5 170.4(3) . . . . ?
C13 N2 C6 C7 -10.4(6) . . . . ?
C14 N3 C15 C16 0.3(6) . . . . ?
C14 N3 C15 C22 178.4(3) . . . . ?
C15 N3 C14 C13 148.3(4) . . . . ?
C15 C16 C17 C18 177.5(4) . . . . ?
C15 C16 C21 C20 -177.7(4) . . . . ?
C15 C22 C23 C24 179.2(4) . . . . ?
C16 C15 C22 N4 175.9(3) . . . . ?
C16 C15 C22 C23 -2.8(6) . . . . ?
C16 C17 C18 C19 -0.2(7) . . . . ?
C17 C16 C21 C20 1.3(6) . . . . ?
C17 C18 C19 C20 2.2(7) . . . . ?
C18 C19 C20 C21 -2.4(7) . . . . ?
C19 C20 C21 C16 0.7(6) . . . . ?
C21 C16 C17 C18 -1.5(6) . . . . ?
C22 N4 C26 C25 -0.1(6) . . . . ?
C22 C15 C16 C17 62.4(5) . . . . ?
C22 C15 C16 C21 -118.6(4) . . . . ?
C22 C23 C24 C25 -1.2(7) . . . . ?
C23 C24 C25 C26 1.2(7) . . . . ?
C24 C25 C26 N4 -0.6(8) . . . . ?
C26 N4 C22 C15 -178.7(3) . . . . ?
C26 N4 C22 C23 0.1(6) . . . . ?
C27 N5 C29 C30 -0.1(6) . . . . ?
C27 C28 C31 C30 0.8(6) . . . . ?
C27 C28 C31 C32 -179.1(4) . . . . ?
C28 C31 C32 C32 -59.8(8) . . . 7_566 ?
C29 N5 C27 C28 -1.8(6) . . . . ?
C29 C30 C31 C28 -2.5(6) . . . . ?
C29 C30 C31 C32 177.4(4) . . . . ?
C30 C31 C32 C32 120.3(6) . . . 7_566 ?
